data_7112923
loop_
_publ_author_name
'Gabbutt, Christopher D.'
'Heron, B. Mark'
'Kilner, Colin'
'Kolla, Suresh B.'

_publ_section_title
;
 Benzopentalenonaphthalenones from the intramolecular capture of a
 merocyanine derived from a naphthopyran.
;
_journal_issue 44
_journal_name_full 'Chemical communications (Cambridge, England)'
_journal_page_first 8481
_journal_page_last 8483
_journal_paper_doi 10.1039/c0cc02986f
_journal_volume 46
_journal_year 2010
_chemical_formula_moiety 'C43 H34 O6'
_chemical_formula_sum 'C43 H34 O6'
_chemical_formula_weight 646.70
_chemical_name_systematic
;
?
;
_space_group_IT_number 15
_symmetry_cell_setting monoclinic
_symmetry_space_group_name_Hall '-C 2yc'
_symmetry_space_group_name_H-M 'C 1 2/c 1'
_atom_sites_solution_hydrogens geom
_atom_sites_solution_primary direct
_atom_sites_solution_secondary difmap
_audit_creation_method SHELXL-97
_cell_angle_alpha 90.00
_cell_angle_beta 96.983(3)
_cell_angle_gamma 90.00
_cell_formula_units_Z 8
_cell_length_a 23.5830(17)
_cell_length_b 16.0599(13)
_cell_length_c 17.8227(15)
_cell_measurement_reflns_used 8061
_cell_measurement_temperature 150(2)
_cell_measurement_theta_max 26.17
_cell_measurement_theta_min 2.30
_cell_volume 6700.1(9)
_computing_cell_refinement
;
APEX 2 software, Bruker Nonius 2004
;
_computing_data_collection
;
APEX 2 software, Bruker Nonius 2004
;
_computing_data_reduction
;
SAINT - Bruker Integration program embedded in
APEX 2 software, Bruker Nonius 2004
;
_computing_molecular_graphics 'ORTEP-III Version 1.08 (Farrugia, 2005)'
_computing_publication_material
;
enCIFer: A program for viewing, editing and visualising CIFs.
F. H. Allen, O. Johnson, G. P. Shields, B. R. Smith, M. Towler,
J. Applied Cryst., 37, 331-334, 2004
;
_computing_structure_refinement
;
SHELXL-97 (Sheldrick, G. M. Acta Cryst. (2008). A64, 112)
XSeed (L.J.Barbour, J.Supramol. Chem., 2003, 1, 189.)
;
_computing_structure_solution
;
SHELXS-97 (Sheldrick, G. M. Acta Cryst. (2008). A64, 112)
XSeed (L.J.Barbour, J.Supramol. Chem., 2003, 1, 189.)
;
_diffrn_ambient_temperature 150(2)
_diffrn_detector_area_resol_mean
;
120 microns
;
_diffrn_measured_fraction_theta_full 0.974
_diffrn_measured_fraction_theta_max 0.974
_diffrn_measurement_device_type
;
Mach3 kappa-type 4-circle goniostat.
;
_diffrn_measurement_method 'rotation images'
_diffrn_radiation_detector 'ApexII camera'
_diffrn_radiation_monochromator
;
graphite model mounted in "parallel" mode
;
_diffrn_radiation_source
;
Bruker Nonius FR591 rotating anode generator
;
_diffrn_radiation_type MoK\a
_diffrn_radiation_wavelength 0.71073
_diffrn_reflns_av_R_equivalents 0.0785
_diffrn_reflns_av_sigmaI/netI 0.0531
_diffrn_reflns_limit_h_max 25
_diffrn_reflns_limit_h_min -30
_diffrn_reflns_limit_k_max 20
_diffrn_reflns_limit_k_min -20
_diffrn_reflns_limit_l_max 23
_diffrn_reflns_limit_l_min -23
_diffrn_reflns_number 51816
_diffrn_reflns_theta_full 27.45
_diffrn_reflns_theta_max 27.45
_diffrn_reflns_theta_min 1.98
_diffrn_standards_decay_% 0
_diffrn_standards_interval_count 0
_diffrn_standards_interval_time 0
_diffrn_standards_number 0
_exptl_absorpt_coefficient_mu 0.085
_exptl_absorpt_correction_type none
_exptl_crystal_colour red
_exptl_crystal_density_diffrn 1.282
_exptl_crystal_density_method 'not measured'
_exptl_crystal_description block
_exptl_crystal_F_000 2720
_exptl_crystal_size_max 0.38
_exptl_crystal_size_mid 0.29
_exptl_crystal_size_min 0.21
_refine_diff_density_max 0.320
_refine_diff_density_min -0.235
_refine_diff_density_rms 0.050
_refine_ls_extinction_method none
_refine_ls_goodness_of_fit_ref 1.033
_refine_ls_hydrogen_treatment constr
_refine_ls_matrix_type full
_refine_ls_number_parameters 447
_refine_ls_number_reflns 7460
_refine_ls_number_restraints 0
_refine_ls_restrained_S_all 1.033
_refine_ls_R_factor_all 0.1310
_refine_ls_R_factor_gt 0.0611
_refine_ls_shift/su_max 0.000
_refine_ls_shift/su_mean 0.000
_refine_ls_structure_factor_coef Fsqd
_refine_ls_weighting_details 'calc w=1/[\s^2^(Fo^2^)+(0.0556P)^2^+12.0321P] where P=(Fo^2^+2Fc^2^)/3'
_refine_ls_weighting_scheme calc
_refine_ls_wR_factor_gt 0.1379
_refine_ls_wR_factor_ref 0.1930
_reflns_number_gt 3901
_reflns_number_total 7460
_reflns_threshold_expression >2sigma(I)
_cod_data_source_file c0cc02986f.txt
_cod_data_source_block bmh1910
_cod_original_sg_symbol_H-M C2/c
_cod_database_code 7112923

loop_
_symmetry_equiv_pos_as_xyz
'x, y, z'
'-x, y, -z+1/2'
'x+1/2, y+1/2, z'
'-x+1/2, y+1/2, -z+1/2'
'-x, -y, -z'
'x, -y, z-1/2'
'-x+1/2, -y+1/2, -z'
'x+1/2, -y+1/2, z-1/2'

loop_
_atom_site_label
_atom_site_type_symbol
_atom_site_fract_x
_atom_site_fract_y
_atom_site_fract_z
_atom_site_U_iso_or_equiv
_atom_site_adp_type
_atom_site_occupancy
_atom_site_symmetry_multiplicity
_atom_site_calc_flag
_atom_site_refinement_flags
C1 C 0.06706(12) 0.77579(17) -0.05963(15) 0.0492(7) Uani 1 1 d .
C2 C 0.03427(12) 0.85492(17) -0.09317(15) 0.0500(7) Uani 1 1 d .
C3 C -0.01195(13) 0.85923(18) -0.14580(16) 0.0536(7) Uani 1 1 d .
H3 H -0.0286 0.8096 -0.1676 0.064 Uiso 1 1 calc R
C4 C -0.03648(13) 0.94030(19) -0.16936(16) 0.0530(7) Uani 1 1 d .
C5 C -0.08590(14) 0.9474(2) -0.22128(17) 0.0622(8) Uani 1 1 d .
H5 H -0.1041 0.8982 -0.2418 0.075 Uiso 1 1 calc R
C6 C -0.10880(15) 1.0240(2) -0.24342(17) 0.0677(9) Uani 1 1 d .
H6 H -0.1425 1.0271 -0.2785 0.081 Uiso 1 1 calc R
O7 O -0.10798(11) 1.17061(16) -0.24065(13) 0.0763(7) Uani 1 1 d .
C7 C -0.08250(15) 1.0969(2) -0.21429(17) 0.0632(9) Uani 1 1 d .
C8 C -0.03429(14) 1.0928(2) -0.16272(17) 0.0577(8) Uani 1 1 d .
H8 H -0.0166 1.1425 -0.1427 0.069 Uiso 1 1 calc R
C9 C -0.01132(13) 1.01494(18) -0.13971(15) 0.0517(7) Uani 1 1 d .
O10 O 0.06563(10) 1.07696(13) -0.05921(13) 0.0691(6) Uani 1 1 d .
C10 C 0.04036(14) 1.01310(19) -0.08383(16) 0.0542(7) Uani 1 1 d .
C11 C 0.06129(13) 0.92946(17) -0.05976(15) 0.0497(7) Uani 1 1 d .
C12 C 0.10624(12) 0.90826(16) -0.00743(15) 0.0483(7) Uani 1 1 d .
C13 C 0.14971(12) 0.94600(17) 0.04720(15) 0.0469(7) Uani 1 1 d .
C14 C 0.16287(13) 1.02891(17) 0.06448(15) 0.0500(7) Uani 1 1 d .
H14 H 0.1403 1.0730 0.0413 0.060 Uiso 1 1 calc R
O15 O 0.22906(10) 1.12434(12) 0.13738(11) 0.0638(6) Uani 1 1 d .
C15 C 0.21055(14) 1.04475(17) 0.11730(16) 0.0527(7) Uani 1 1 d .
C16 C 0.24246(13) 0.97979(18) 0.15282(15) 0.0525(7) Uani 1 1 d .
H16 H 0.2742 0.9919 0.1894 0.063 Uiso 1 1 calc R
C17 C 0.22831(12) 0.89695(17) 0.13518(15) 0.0481(7) Uani 1 1 d .
H17 H 0.2503 0.8530 0.1596 0.058 Uiso 1 1 calc R
C18 C 0.18202(12) 0.87932(16) 0.08192(14) 0.0458(7) Uani 1 1 d .
C19 C 0.15919(12) 0.79883(16) 0.04837(14) 0.0454(6) Uani 1 1 d .
C20 C 0.11406(12) 0.81820(16) -0.00429(15) 0.0477(7) Uani 1 1 d .
C21 C 0.18511(12) 0.71766(16) 0.07223(15) 0.0466(7) Uani 1 1 d .
C22 C 0.19964(13) 0.69954(17) 0.14943(15) 0.0527(7) Uani 1 1 d .
H22 H 0.1932 0.7405 0.1859 0.063 Uiso 1 1 calc R
C23 C 0.22292(14) 0.62427(17) 0.17364(16) 0.0551(8) Uani 1 1 d .
H23 H 0.2316 0.6136 0.2262 0.066 Uiso 1 1 calc R
C24 C 0.23373(13) 0.56381(17) 0.12153(16) 0.0522(7) Uani 1 1 d .
O25 O 0.25604(10) 0.49055(12) 0.15218(11) 0.0619(6) Uani 1 1 d .
C25 C 0.22115(13) 0.58012(17) 0.04438(16) 0.0505(7) Uani 1 1 d .
H25 H 0.2289 0.5395 0.0083 0.061 Uiso 1 1 calc R
C26 C 0.19725(13) 0.65631(17) 0.02076(16) 0.0503(7) Uani 1 1 d .
H26 H 0.1889 0.6670 -0.0318 0.060 Uiso 1 1 calc R
C31 C 0.09033(12) 0.73199(16) -0.12630(15) 0.0472(7) Uani 1 1 d .
C32 C 0.13771(13) 0.76368(17) -0.15621(15) 0.0501(7) Uani 1 1 d .
H32 H 0.1583 0.8086 -0.1313 0.060 Uiso 1 1 calc R
C33 C 0.15555(13) 0.73117(17) -0.22157(16) 0.0516(7) Uani 1 1 d .
H33 H 0.1878 0.7542 -0.2412 0.062 Uiso 1 1 calc R
O34 O 0.14724(10) 0.63676(13) -0.32291(12) 0.0650(6) Uani 1 1 d .
C34 C 0.12617(13) 0.66476(18) -0.25830(16) 0.0537(7) Uani 1 1 d .
C35 C 0.07967(14) 0.6317(2) -0.22939(18) 0.0632(8) Uani 1 1 d .
H35 H 0.0598 0.5858 -0.2537 0.076 Uiso 1 1 calc R
C36 C 0.06163(14) 0.66575(19) -0.16406(18) 0.0615(8) Uani 1 1 d .
H36 H 0.0290 0.6431 -0.1451 0.074 Uiso 1 1 calc R
C41 C 0.02969(13) 0.71999(18) -0.01552(16) 0.0525(7) Uani 1 1 d .
C42 C 0.04887(14) 0.64055(19) 0.00848(18) 0.0627(8) Uani 1 1 d .
H42 H 0.0844 0.6210 -0.0045 0.075 Uiso 1 1 calc R
C43 C 0.01723(16) 0.5900(2) 0.0506(2) 0.0732(10) Uani 1 1 d .
H43 H 0.0312 0.5365 0.0659 0.088 Uiso 1 1 calc R
O44 O -0.06304(13) 0.56002(19) 0.11059(18) 0.1039(9) Uani 1 1 d .
C44 C -0.03455(17) 0.6169(2) 0.0704(2) 0.0746(10) Uani 1 1 d .
C45 C -0.05405(16) 0.6956(2) 0.04888(19) 0.0727(10) Uani 1 1 d .
H45 H -0.0893 0.7152 0.0627 0.087 Uiso 1 1 calc R
C46 C -0.02137(15) 0.7462(2) 0.00650(18) 0.0627(8) Uani 1 1 d .
H46 H -0.0349 0.8004 -0.0075 0.075 Uiso 1 1 calc R
C51 C -0.07861(18) 1.2462(3) -0.2156(3) 0.0967(14) Uani 1 1 d .
H51A H -0.0759 1.2500 -0.1604 0.145 Uiso 1 1 calc R
H51B H -0.0998 1.2942 -0.2383 0.145 Uiso 1 1 calc R
H51C H -0.0401 1.2457 -0.2310 0.145 Uiso 1 1 calc R
C52 C 0.19846(17) 1.19204(19) 0.09912(19) 0.0749(10) Uani 1 1 d .
H52A H 0.2005 1.1876 0.0447 0.112 Uiso 1 1 calc R
H52B H 0.2155 1.2449 0.1179 0.112 Uiso 1 1 calc R
H52C H 0.1584 1.1900 0.1086 0.112 Uiso 1 1 calc R
C53 C 0.27045(17) 0.42704(19) 0.10228(19) 0.0701(9) Uani 1 1 d .
H53A H 0.2365 0.4116 0.0679 0.105 Uiso 1 1 calc R
H53B H 0.2847 0.3782 0.1316 0.105 Uiso 1 1 calc R
H53C H 0.3001 0.4476 0.0729 0.105 Uiso 1 1 calc R
C54 C 0.11503(16) 0.5732(2) -0.36482(19) 0.0719(10) Uani 1 1 d .
H54A H 0.1144 0.5231 -0.3335 0.108 Uiso 1 1 calc R
H54B H 0.1327 0.5601 -0.4104 0.108 Uiso 1 1 calc R
H54C H 0.0759 0.5927 -0.3793 0.108 Uiso 1 1 calc R
C55 C -0.1208(2) 0.5753(3) 0.1172(3) 0.1096(15) Uani 1 1 d .
H55A H -0.1239 0.6241 0.1496 0.164 Uiso 1 1 calc R
H55B H -0.1373 0.5267 0.1397 0.164 Uiso 1 1 calc R
H55C H -0.1414 0.5860 0.0670 0.164 Uiso 1 1 calc R

loop_
_atom_site_aniso_label
_atom_site_aniso_U_11
_atom_site_aniso_U_22
_atom_site_aniso_U_33
_atom_site_aniso_U_23
_atom_site_aniso_U_13
_atom_site_aniso_U_12
C1 0.0539(18) 0.0449(15) 0.0479(15) -0.0062(12) 0.0029(13) -0.0007(13)
C2 0.0553(18) 0.0502(16) 0.0439(15) -0.0034(13) 0.0031(13) 0.0007(13)
C3 0.0589(19) 0.0525(17) 0.0489(16) -0.0068(13) 0.0046(14) -0.0002(14)
C4 0.0548(19) 0.0606(19) 0.0437(15) -0.0010(14) 0.0062(13) 0.0052(14)
C5 0.059(2) 0.077(2) 0.0491(17) -0.0002(16) 0.0020(15) 0.0028(16)
C6 0.061(2) 0.096(3) 0.0449(17) 0.0078(18) 0.0013(15) 0.0132(19)
O7 0.0868(17) 0.0800(17) 0.0618(14) 0.0215(12) 0.0085(12) 0.0237(14)
C7 0.068(2) 0.077(2) 0.0473(17) 0.0163(16) 0.0139(16) 0.0209(18)
C8 0.064(2) 0.0609(19) 0.0497(17) 0.0064(14) 0.0120(15) 0.0116(15)
C9 0.0551(18) 0.0594(18) 0.0413(15) 0.0037(13) 0.0086(13) 0.0092(14)
O10 0.0811(17) 0.0462(12) 0.0744(15) -0.0045(11) -0.0138(12) 0.0061(11)
C10 0.065(2) 0.0510(17) 0.0462(16) -0.0022(14) 0.0057(14) 0.0083(15)
C11 0.0569(19) 0.0474(16) 0.0442(15) -0.0031(13) 0.0044(13) 0.0048(13)
C12 0.0570(18) 0.0431(15) 0.0449(15) -0.0014(12) 0.0066(13) 0.0023(13)
C13 0.0546(18) 0.0461(15) 0.0404(14) -0.0048(12) 0.0072(12) 0.0017(13)
C14 0.0630(19) 0.0409(15) 0.0467(16) -0.0039(12) 0.0084(14) 0.0029(13)
O15 0.0878(16) 0.0458(12) 0.0551(12) -0.0079(10) -0.0026(11) -0.0072(11)
C15 0.069(2) 0.0451(16) 0.0444(15) -0.0074(13) 0.0081(14) -0.0039(14)
C16 0.0582(19) 0.0566(18) 0.0416(15) -0.0052(13) 0.0018(13) -0.0052(14)
C17 0.0545(18) 0.0457(15) 0.0436(15) 0.0011(12) 0.0045(13) 0.0022(13)
C18 0.0555(18) 0.0439(15) 0.0385(14) -0.0011(12) 0.0071(12) -0.0006(12)
C19 0.0564(18) 0.0418(15) 0.0383(14) -0.0018(11) 0.0070(12) 0.0011(12)
C20 0.0571(18) 0.0425(15) 0.0441(15) -0.0023(12) 0.0081(13) -0.0003(13)
C21 0.0518(17) 0.0445(15) 0.0431(15) 0.0017(12) 0.0037(12) -0.0021(12)
C22 0.070(2) 0.0458(16) 0.0420(15) -0.0023(13) 0.0048(13) -0.0029(14)
C23 0.075(2) 0.0475(17) 0.0410(15) 0.0058(13) 0.0016(14) -0.0066(14)
C24 0.063(2) 0.0420(15) 0.0504(17) 0.0060(13) 0.0016(14) -0.0022(13)
O25 0.0852(16) 0.0424(11) 0.0561(12) 0.0085(9) 0.0005(11) 0.0039(10)
C25 0.0610(19) 0.0434(16) 0.0473(16) -0.0013(12) 0.0068(13) 0.0000(13)
C26 0.0608(19) 0.0485(16) 0.0411(15) 0.0025(12) 0.0036(13) 0.0001(13)
C31 0.0526(18) 0.0412(15) 0.0461(15) -0.0010(12) -0.0007(13) 0.0013(12)
C32 0.0612(19) 0.0395(15) 0.0470(16) -0.0008(12) -0.0038(13) -0.0003(13)
C33 0.0581(19) 0.0488(16) 0.0473(16) 0.0028(13) 0.0034(13) -0.0009(13)
O34 0.0761(15) 0.0613(13) 0.0585(13) -0.0146(10) 0.0118(11) -0.0004(11)
C34 0.061(2) 0.0513(17) 0.0483(16) -0.0060(13) 0.0050(14) 0.0059(14)
C35 0.068(2) 0.0573(19) 0.064(2) -0.0196(16) 0.0072(16) -0.0077(16)
C36 0.062(2) 0.0586(19) 0.065(2) -0.0140(16) 0.0128(16) -0.0106(15)
C41 0.061(2) 0.0485(16) 0.0476(16) -0.0079(13) 0.0031(14) -0.0033(14)
C42 0.061(2) 0.0553(19) 0.071(2) 0.0007(16) 0.0050(16) -0.0037(15)
C43 0.078(3) 0.060(2) 0.080(2) 0.0129(18) 0.005(2) -0.0073(18)
O44 0.088(2) 0.108(2) 0.119(2) 0.0315(18) 0.0266(18) -0.0195(16)
C44 0.078(3) 0.077(2) 0.069(2) 0.0101(19) 0.0104(19) -0.017(2)
C45 0.072(2) 0.080(2) 0.068(2) -0.0031(19) 0.0178(18) -0.0061(19)
C46 0.073(2) 0.0569(19) 0.0588(19) -0.0057(15) 0.0089(16) -0.0004(16)
C51 0.090(3) 0.079(3) 0.125(4) 0.047(3) 0.028(3) 0.019(2)
C52 0.116(3) 0.0411(17) 0.065(2) -0.0074(15) 0.000(2) -0.0076(18)
C53 0.096(3) 0.0455(17) 0.068(2) 0.0040(16) 0.0042(19) 0.0088(17)
C54 0.080(2) 0.068(2) 0.067(2) -0.0253(17) 0.0073(18) -0.0007(18)
C55 0.104(4) 0.129(4) 0.101(3) 0.016(3) 0.032(3) -0.024(3)

loop_
_atom_type_symbol
_atom_type_description
_atom_type_scat_dispersion_real
_atom_type_scat_dispersion_imag
_atom_type_scat_source
C C 0.0033 0.0016 'International Tables Vol C Tables 4.2.6.8 and 6.1.1.4'
H H 0.0000 0.0000 'International Tables Vol C Tables 4.2.6.8 and 6.1.1.4'
O O 0.0106 0.0060 'International Tables Vol C Tables 4.2.6.8 and 6.1.1.4'

loop_
_geom_angle_atom_site_label_1
_geom_angle_atom_site_label_2
_geom_angle_atom_site_label_3
_geom_angle
C41 C1 C31 114.1(2)
C41 C1 C20 109.9(2)
C31 C1 C20 113.5(2)
C41 C1 C2 112.4(2)
C31 C1 C2 106.4(2)
C20 C1 C2 99.7(2)
C3 C2 C11 121.4(3)
C3 C2 C1 128.7(3)
C11 C2 C1 109.9(2)
C2 C3 C4 120.1(3)
C2 C3 H3 119.9
C4 C3 H3 119.9
C5 C4 C9 117.1(3)
C5 C4 C3 121.9(3)
C9 C4 C3 120.9(3)
C6 C5 C4 121.7(3)
C6 C5 H5 119.2
C4 C5 H5 119.2
C5 C6 C7 120.0(3)
C5 C6 H6 120.0
C7 C6 H6 120.0
C7 O7 C51 116.3(3)
C8 C7 O7 123.9(3)
C8 C7 C6 120.2(3)
O7 C7 C6 115.9(3)
C7 C8 C9 119.8(3)
C7 C8 H8 120.1
C9 C8 H8 120.1
C8 C9 C4 121.2(3)
C8 C9 C10 118.2(3)
C4 C9 C10 120.7(3)
O10 C10 C11 121.4(3)
O10 C10 C9 122.9(3)
C11 C10 C9 115.7(3)
C12 C11 C2 109.9(2)
C12 C11 C10 129.0(3)
C2 C11 C10 121.1(3)
C11 C12 C13 140.9(3)
C11 C12 C20 110.9(2)
C13 C12 C20 108.1(2)
C14 C13 C18 122.3(3)
C14 C13 C12 131.7(3)
C18 C13 C12 106.0(2)
C13 C14 C15 117.5(3)
C13 C14 H14 121.3
C15 C14 H14 121.3
C15 O15 C52 117.0(2)
O15 C15 C16 116.0(3)
O15 C15 C14 123.0(3)
C16 C15 C14 121.0(3)
C15 C16 C17 120.6(3)
C15 C16 H16 119.7
C17 C16 H16 119.7
C18 C17 C16 119.7(3)
C18 C17 H17 120.2
C16 C17 H17 120.2
C17 C18 C13 118.9(2)
C17 C18 C19 131.7(3)
C13 C18 C19 109.3(2)
C20 C19 C21 131.1(2)
C20 C19 C18 106.9(2)
C21 C19 C18 122.0(2)
C19 C20 C12 109.7(2)
C19 C20 C1 140.8(2)
C12 C20 C1 109.5(2)
C26 C21 C22 116.8(2)
C26 C21 C19 122.8(2)
C22 C21 C19 120.4(2)
C23 C22 C21 121.9(3)
C23 C22 H22 119.0
C21 C22 H22 119.0
C22 C23 C24 120.2(3)
C22 C23 H23 119.9
C24 C23 H23 119.9
O25 C24 C23 115.2(2)
O25 C24 C25 125.3(3)
C23 C24 C25 119.6(3)
C24 O25 C53 118.3(2)
C26 C25 C24 119.5(3)
C26 C25 H25 120.2
C24 C25 H25 120.2
C25 C26 C21 121.9(3)
C25 C26 H26 119.0
C21 C26 H26 119.0
C36 C31 C32 117.4(3)
C36 C31 C1 121.7(3)
C32 C31 C1 120.5(2)
C33 C32 C31 121.6(3)
C33 C32 H32 119.2
C31 C32 H32 119.2
C32 C33 C34 119.9(3)
C32 C33 H33 120.0
C34 C33 H33 120.0
C34 O34 C54 116.5(2)
C35 C34 O34 124.8(3)
C35 C34 C33 119.6(3)
O34 C34 C33 115.6(3)
C34 C35 C36 119.9(3)
C34 C35 H35 120.0
C36 C35 H35 120.0
C31 C36 C35 121.5(3)
C31 C36 H36 119.2
C35 C36 H36 119.2
C46 C41 C42 116.8(3)
C46 C41 C1 122.9(3)
C42 C41 C1 120.1(3)
C43 C42 C41 121.6(3)
C43 C42 H42 119.2
C41 C42 H42 119.2
C44 C43 C42 120.5(3)
C44 C43 H43 119.8
C42 C43 H43 119.8
C44 O44 C55 117.7(3)
C43 C44 C45 119.3(3)
C43 C44 O44 115.2(3)
C45 C44 O44 125.5(4)
C44 C45 C46 119.5(3)
C44 C45 H45 120.2
C46 C45 H45 120.2
C41 C46 C45 122.2(3)
C41 C46 H46 118.9
C45 C46 H46 118.9
O7 C51 H51A 109.5
O7 C51 H51B 109.5
H51A C51 H51B 109.5
O7 C51 H51C 109.5
H51A C51 H51C 109.5
H51B C51 H51C 109.5
O15 C52 H52A 109.5
O15 C52 H52B 109.5
H52A C52 H52B 109.5
O15 C52 H52C 109.5
H52A C52 H52C 109.5
H52B C52 H52C 109.5
O25 C53 H53A 109.5
O25 C53 H53B 109.5
H53A C53 H53B 109.5
O25 C53 H53C 109.5
H53A C53 H53C 109.5
H53B C53 H53C 109.5
O34 C54 H54A 109.5
O34 C54 H54B 109.5
H54A C54 H54B 109.5
O34 C54 H54C 109.5
H54A C54 H54C 109.5
H54B C54 H54C 109.5
O44 C55 H55A 109.5
O44 C55 H55B 109.5
H55A C55 H55B 109.5
O44 C55 H55C 109.5
H55A C55 H55C 109.5
H55B C55 H55C 109.5

loop_
_geom_bond_atom_site_label_1
_geom_bond_atom_site_label_2
_geom_bond_distance
C1 C41 1.538(4)
C1 C31 1.538(4)
C1 C20 1.549(4)
C1 C2 1.568(4)
C2 C3 1.351(4)
C2 C11 1.450(4)
C3 C4 1.465(4)
C3 H3 0.9500
C4 C5 1.402(4)
C4 C9 1.411(4)
C5 C6 1.382(5)
C5 H5 0.9500
C6 C7 1.395(5)
C6 H6 0.9500
O7 C7 1.383(4)
O7 C51 1.441(5)
C7 C8 1.374(4)
C8 C9 1.404(4)
C8 H8 0.9500
C9 C10 1.478(4)
O10 C10 1.239(3)
C10 C11 1.477(4)
C11 C12 1.367(4)
C12 C13 1.457(4)
C12 C20 1.458(4)
C13 C14 1.393(4)
C13 C18 1.413(4)
C14 C15 1.399(4)
C14 H14 0.9500
O15 C15 1.384(3)
O15 C52 1.431(4)
C15 C16 1.393(4)
C16 C17 1.398(4)
C16 H16 0.9500
C17 C18 1.386(4)
C17 H17 0.9500
C18 C19 1.497(4)
C19 C20 1.367(4)
C19 C21 1.480(4)
C21 C26 1.399(4)
C21 C22 1.407(4)
C22 C23 1.375(4)
C22 H22 0.9500
C23 C24 1.389(4)
C23 H23 0.9500
C24 O25 1.375(3)
C24 C25 1.396(4)
O25 C53 1.421(4)
C25 C26 1.391(4)
C25 H25 0.9500
C26 H26 0.9500
C31 C36 1.390(4)
C31 C32 1.392(4)
C32 C33 1.388(4)
C32 H32 0.9500
C33 C34 1.391(4)
C33 H33 0.9500
O34 C34 1.384(3)
O34 C54 1.428(4)
C34 C35 1.374(4)
C35 C36 1.398(4)
C35 H35 0.9500
C36 H36 0.9500
C41 C46 1.377(4)
C41 C42 1.403(4)
C42 C43 1.383(5)
C42 H42 0.9500
C43 C44 1.381(5)
C43 H43 0.9500
O44 C44 1.385(4)
O44 C55 1.403(5)
C44 C45 1.382(5)
C45 C46 1.402(5)
C45 H45 0.9500
C46 H46 0.9500
C51 H51A 0.9800
C51 H51B 0.9800
C51 H51C 0.9800
C52 H52A 0.9800
C52 H52B 0.9800
C52 H52C 0.9800
C53 H53A 0.9800
C53 H53B 0.9800
C53 H53C 0.9800
C54 H54A 0.9800
C54 H54B 0.9800
C54 H54C 0.9800
C55 H55A 0.9800
C55 H55B 0.9800
C55 H55C 0.9800

loop_
_geom_torsion_atom_site_label_1
_geom_torsion_atom_site_label_2
_geom_torsion_atom_site_label_3
_geom_torsion_atom_site_label_4
_geom_torsion
C41 C1 C2 C3 -63.9(4)
C31 C1 C2 C3 61.6(4)
C20 C1 C2 C3 179.7(3)
C41 C1 C2 C11 116.8(3)
C31 C1 C2 C11 -117.7(2)
C20 C1 C2 C11 0.5(3)
C11 C2 C3 C4 -1.1(4)
C1 C2 C3 C4 179.7(3)
C2 C3 C4 C5 -177.1(3)
C2 C3 C4 C9 2.2(4)
C9 C4 C5 C6 0.8(4)
C3 C4 C5 C6 -179.9(3)
C4 C5 C6 C7 0.3(5)
C51 O7 C7 C8 4.8(4)
C51 O7 C7 C6 -175.2(3)
C5 C6 C7 C8 -1.0(5)
C5 C6 C7 O7 179.0(3)
O7 C7 C8 C9 -179.6(3)
C6 C7 C8 C9 0.4(4)
C7 C8 C9 C4 0.8(4)
C7 C8 C9 C10 -179.6(3)
C5 C4 C9 C8 -1.4(4)
C3 C4 C9 C8 179.3(3)
C5 C4 C9 C10 179.1(3)
C3 C4 C9 C10 -0.2(4)
C8 C9 C10 O10 -3.4(4)
C4 C9 C10 O10 176.1(3)
C8 C9 C10 C11 177.9(3)
C4 C9 C10 C11 -2.6(4)
C3 C2 C11 C12 178.9(3)
C1 C2 C11 C12 -1.8(3)
C3 C2 C11 C10 -2.0(4)
C1 C2 C11 C10 177.4(2)
O10 C10 C11 C12 3.9(5)
C9 C10 C11 C12 -177.3(3)
O10 C10 C11 C2 -175.0(3)
C9 C10 C11 C2 3.7(4)
C2 C11 C12 C13 -177.6(3)
C10 C11 C12 C13 3.3(6)
C2 C11 C12 C20 2.4(3)
C10 C11 C12 C20 -176.7(3)
C11 C12 C13 C14 -3.2(6)
C20 C12 C13 C14 176.8(3)
C11 C12 C13 C18 179.6(4)
C20 C12 C13 C18 -0.4(3)
C18 C13 C14 C15 1.1(4)
C12 C13 C14 C15 -175.7(3)
C52 O15 C15 C16 177.3(3)
C52 O15 C15 C14 -2.5(4)
C13 C14 C15 O15 177.9(3)
C13 C14 C15 C16 -1.9(4)
O15 C15 C16 C17 -178.4(3)
C14 C15 C16 C17 1.5(4)
C15 C16 C17 C18 -0.1(4)
C16 C17 C18 C13 -0.7(4)
C16 C17 C18 C19 175.6(3)
C14 C13 C18 C17 0.2(4)
C12 C13 C18 C17 177.7(2)
C14 C13 C18 C19 -176.9(2)
C12 C13 C18 C19 0.6(3)
C17 C18 C19 C20 -177.2(3)
C13 C18 C19 C20 -0.6(3)
C17 C18 C19 C21 2.1(4)
C13 C18 C19 C21 178.7(2)
C21 C19 C20 C12 -178.9(3)
C18 C19 C20 C12 0.4(3)
C21 C19 C20 C1 4.2(6)
C18 C19 C20 C1 -176.5(3)
C11 C12 C20 C19 180.0(2)
C13 C12 C20 C19 0.0(3)
C11 C12 C20 C1 -2.1(3)
C13 C12 C20 C1 177.9(2)
C41 C1 C20 C19 59.6(5)
C31 C1 C20 C19 -69.5(4)
C2 C1 C20 C19 177.8(3)
C41 C1 C20 C12 -117.3(3)
C31 C1 C20 C12 113.6(3)
C2 C1 C20 C12 0.9(3)
C20 C19 C21 C26 45.7(5)
C18 C19 C21 C26 -133.5(3)
C20 C19 C21 C22 -135.4(3)
C18 C19 C21 C22 45.4(4)
C26 C21 C22 C23 -2.1(4)
C19 C21 C22 C23 178.9(3)
C21 C22 C23 C24 1.1(5)
C22 C23 C24 O25 -178.9(3)
C22 C23 C24 C25 0.4(5)
C23 C24 O25 C53 -177.4(3)
C25 C24 O25 C53 3.4(4)
O25 C24 C25 C26 178.3(3)
C23 C24 C25 C26 -0.9(4)
C24 C25 C26 C21 -0.2(4)
C22 C21 C26 C25 1.6(4)
C19 C21 C26 C25 -179.4(3)
C41 C1 C31 C36 27.5(4)
C20 C1 C31 C36 154.5(3)
C2 C1 C31 C36 -97.0(3)
C41 C1 C31 C32 -159.8(3)
C20 C1 C31 C32 -32.8(4)
C2 C1 C31 C32 75.7(3)
C36 C31 C32 C33 0.5(4)
C1 C31 C32 C33 -172.5(2)
C31 C32 C33 C34 -0.7(4)
C54 O34 C34 C35 5.1(4)
C54 O34 C34 C33 -175.1(3)
C32 C33 C34 C35 -0.1(4)
C32 C33 C34 O34 -180.0(3)
O34 C34 C35 C36 -179.2(3)
C33 C34 C35 C36 1.0(5)
C32 C31 C36 C35 0.3(5)
C1 C31 C36 C35 173.3(3)
C34 C35 C36 C31 -1.1(5)
C31 C1 C41 C46 -135.3(3)
C20 C1 C41 C46 96.0(3)
C2 C1 C41 C46 -14.1(4)
C31 C1 C41 C42 49.0(4)
C20 C1 C41 C42 -79.7(3)
C2 C1 C41 C42 170.2(3)
C46 C41 C42 C43 1.7(5)
C1 C41 C42 C43 177.7(3)
C41 C42 C43 C44 -0.2(5)
C42 C43 C44 C45 -1.2(6)
C42 C43 C44 O44 178.2(3)
C55 O44 C44 C43 -165.6(4)
C55 O44 C44 C45 13.7(6)
C43 C44 C45 C46 0.9(5)
O44 C44 C45 C46 -178.4(3)
C42 C41 C46 C45 -2.0(5)
C1 C41 C46 C45 -177.8(3)
C44 C45 C46 C41 0.7(5)
